data_4505107
loop_
_publ_author_name
'Jayaraman, Akhila'
'Balasubramaniam, Venkataramanan'
'Valiyaveettil, Suresh'

_publ_section_title
;
 Self-Assembly of Tetraphenol and Its Complexes with Aromatic
 Diamines:&#x2009; Novel Interpenetrating and Noninterpenetrating Organic
 Assemblies
;
_journal_issue 4
_journal_name_full 'Crystal Growth &amp; Design'
_journal_page_first 1575
_journal_paper_doi 10.1021/cg050050l
_journal_volume 5
_journal_year 2005
_chemical_formula_sum 'C37 H31 N3 O4'
_chemical_formula_weight 581.65
_chemical_name_systematic
; 
 ? 
;
_space_group_IT_number 14
_symmetry_cell_setting monoclinic
_symmetry_space_group_name_Hall '-P 2ybc'
_symmetry_space_group_name_H-M 'P 1 21/c 1'
_atom_sites_solution_hydrogens geom
_atom_sites_solution_primary direct
_atom_sites_solution_secondary difmap
_audit_creation_method SHELXL-97
_cell_angle_alpha 90.00
_cell_angle_beta 104.25(10)
_cell_angle_gamma 90.00
_cell_formula_units_Z 4
_cell_length_a 17.86(6)
_cell_length_b 7.62(3)
_cell_length_c 22.85(8)
_cell_measurement_reflns_used 586
_cell_measurement_temperature 223(2)
_cell_measurement_theta_max 20.67
_cell_measurement_theta_min 2.61
_cell_volume 3014(19)
_computing_cell_refinement 'Bruker SMART'
_computing_data_collection 'Bruker SMART'
_computing_data_reduction 'Bruker SAINT'
_computing_molecular_graphics 'Bruker SHELXTL'
_computing_publication_material 'Bruker SHELXTL'
_computing_structure_refinement 'SHELXL-97 (Sheldrick, 1997)'
_computing_structure_solution 'SHELXS-97 (Sheldrick, 1990)'
_diffrn_ambient_temperature 223(2)
_diffrn_measured_fraction_theta_full 0.990
_diffrn_measured_fraction_theta_max 0.990
_diffrn_measurement_device_type 'CCD area detector'
_diffrn_measurement_method 'phi and omega scans'
_diffrn_radiation_monochromator graphite
_diffrn_radiation_source 'fine-focus sealed tube'
_diffrn_radiation_type MoK\a
_diffrn_radiation_wavelength 0.71073
_diffrn_reflns_av_R_equivalents 0.0461
_diffrn_reflns_av_sigmaI/netI 0.0510
_diffrn_reflns_limit_h_max 18
_diffrn_reflns_limit_h_min -21
_diffrn_reflns_limit_k_max 6
_diffrn_reflns_limit_k_min -9
_diffrn_reflns_limit_l_max 26
_diffrn_reflns_limit_l_min -27
_diffrn_reflns_number 16380
_diffrn_reflns_theta_full 25.00
_diffrn_reflns_theta_max 25.00
_diffrn_reflns_theta_min 1.92
_exptl_absorpt_coefficient_mu 0.084
_exptl_absorpt_correction_T_max 0.9834
_exptl_absorpt_correction_T_min 0.9768
_exptl_absorpt_correction_type 'Sadabs, (Sheldrick 2001)'
_exptl_crystal_colour COULORLESS
_exptl_crystal_density_diffrn 1.282
_exptl_crystal_density_meas 0
_exptl_crystal_density_method 'not measured'
_exptl_crystal_description BLOCK
_exptl_crystal_F_000 1224
_exptl_crystal_size_max 0.28
_exptl_crystal_size_mid 0.26
_exptl_crystal_size_min 0.20
_refine_diff_density_max 0.663
_refine_diff_density_min -0.227
_refine_diff_density_rms 0.038
_refine_ls_extinction_method none
_refine_ls_goodness_of_fit_ref 1.031
_refine_ls_hydrogen_treatment mixed
_refine_ls_matrix_type full
_refine_ls_number_parameters 410
_refine_ls_number_reflns 5240
_refine_ls_number_restraints 0
_refine_ls_restrained_S_all 1.031
_refine_ls_R_factor_all 0.0977
_refine_ls_R_factor_gt 0.0649
_refine_ls_shift/su_max 0.000
_refine_ls_shift/su_mean 0.000
_refine_ls_structure_factor_coef Fsqd
_refine_ls_weighting_details 'calc w=1/[\s^2^(Fo^2^)+(0.0622P)^2^+1.2254P] where P=(Fo^2^+2Fc^2^)/3'
_refine_ls_weighting_scheme calc
_refine_ls_wR_factor_gt 0.1445
_refine_ls_wR_factor_ref 0.1601
_reflns_number_gt 3534
_reflns_number_total 5240
_reflns_threshold_expression >2sigma(I)
_cod_data_source_file cg050050lsi20050207_042507.cif
_cod_data_source_block 4034
_cod_depositor_comments
;
The following automatic conversions were performed:

'_symmetry_cell_setting' value 'Monoclinic' changed to 'monoclinic'
according to /home/saulius/struct/CIF-dictionaries/cif_core.dic
dictionary named 'cif_core.dic' version 2.4.1 from 2010-06-29.

Automatic conversion script
Id: cif_fix_values 1715 2011-07-08 13:25:40Z adriana 
;
_cod_original_cell_volume 3014(20)
_cod_original_sg_symbol_H-M P2(1)/c
_cod_database_code 4505107

loop_
_symmetry_equiv_pos_as_xyz
'x, y, z'
'-x, y+1/2, -z+1/2'
'-x, -y, -z'
'x, -y-1/2, z-1/2'

loop_
_atom_site_label
_atom_site_type_symbol
_atom_site_fract_x
_atom_site_fract_y
_atom_site_fract_z
_atom_site_U_iso_or_equiv
_atom_site_adp_type
_atom_site_occupancy
_atom_site_symmetry_multiplicity
_atom_site_calc_flag
_atom_site_refinement_flags
O1 O 0.24824(15) -0.3135(3) 0.20012(10) 0.0774(7) Uani 1 1 d .
O2 O 0.19738(13) -0.1043(3) 0.35541(9) 0.0670(6) Uani 1 1 d .
O3 O 0.35186(12) 0.1698(3) 0.08417(9) 0.0593(6) Uani 1 1 d .
O4 O 0.12758(12) 0.4335(3) 0.12443(8) 0.0623(6) Uani 1 1 d .
H4 H 0.1072 0.4479 0.1531 0.093 Uiso 1 1 calc R
C1 C 0.26980(15) -0.0107(3) 0.26524(10) 0.0434(6) Uani 1 1 d .
H1 H 0.2216 -0.0797 0.2595 0.052 Uiso 1 1 calc R
C2 C 0.33439(15) -0.1443(3) 0.27271(10) 0.0441(6) Uani 1 1 d .
C3 C 0.40771(17) -0.1228(4) 0.31057(11) 0.0548(7) Uani 1 1 d .
H3 H 0.4183 -0.0213 0.3346 0.066 Uiso 1 1 calc R
C4 C 0.46581(19) -0.2462(5) 0.31411(14) 0.0698(9) Uani 1 1 d .
H4A H 0.5149 -0.2282 0.3401 0.084 Uiso 1 1 calc R
C5 C 0.4508(2) -0.3943(5) 0.27943(15) 0.0770(10) Uani 1 1 d .
H5 H 0.4897 -0.4790 0.2816 0.092 Uiso 1 1 calc R
C6 C 0.3788(2) -0.4197(4) 0.24124(14) 0.0709(10) Uani 1 1 d .
H6 H 0.3689 -0.5214 0.2173 0.085 Uiso 1 1 calc R
C7 C 0.32080(19) -0.2958(4) 0.23786(12) 0.0556(8) Uani 1 1 d .
C8 C 0.27327(15) 0.1037(3) 0.32041(10) 0.0450(6) Uani 1 1 d .
C9 C 0.31334(18) 0.2590(4) 0.32914(12) 0.0609(8) Uani 1 1 d .
H9 H 0.3413 0.2936 0.3012 0.073 Uiso 1 1 calc R
C10 C 0.3136(2) 0.3664(4) 0.37824(14) 0.0748(10) Uani 1 1 d .
H10 H 0.3412 0.4727 0.3833 0.090 Uiso 1 1 calc R
C11 C 0.2736(2) 0.3161(5) 0.41922(14) 0.0750(10) Uani 1 1 d .
H11 H 0.2736 0.3880 0.4526 0.090 Uiso 1 1 calc R
C12 C 0.23327(19) 0.1608(5) 0.41174(12) 0.0654(9) Uani 1 1 d .
H12 H 0.2050 0.1279 0.4397 0.079 Uiso 1 1 calc R
C13 C 0.23400(15) 0.0528(4) 0.36343(11) 0.0501(7) Uani 1 1 d .
C14 C 0.26037(14) 0.1000(3) 0.20765(10) 0.0404(6) Uani 1 1 d .
C15 C 0.31159(15) 0.0891(3) 0.17089(11) 0.0440(6) Uani 1 1 d .
H15 H 0.3544 0.0134 0.1814 0.053 Uiso 1 1 calc R
C16 C 0.29993(15) 0.1896(3) 0.11870(11) 0.0437(6) Uani 1 1 d .
C17 C 0.23792(15) 0.3036(3) 0.10358(11) 0.0451(6) Uani 1 1 d .
H17 H 0.2304 0.3725 0.0685 0.054 Uiso 1 1 calc R
C18 C 0.18663(15) 0.3159(3) 0.14051(11) 0.0436(6) Uani 1 1 d .
C19 C 0.19764(15) 0.2129(3) 0.19185(11) 0.0449(6) Uani 1 1 d .
H19 H 0.1623 0.2195 0.2162 0.054 Uiso 1 1 calc R
C32 C 0.48370(16) 0.9754(4) 0.02125(12) 0.0551(7) Uani 1 1 d .
H32 H 0.4842 1.0564 0.0524 0.066 Uiso 1 1 calc R
C35 C 0.44643(15) 0.8067(4) 0.02511(12) 0.0499(7) Uani 1 1 d .
C36 C 0.42871(17) 0.6885(4) -0.02188(12) 0.0578(8) Uani 1 1 d .
H36 H 0.4385 0.7169 -0.0594 0.069 Uiso 1 1 calc R
C37 C 0.39684(16) 0.5295(4) -0.01386(13) 0.0574(8) Uani 1 1 d .
H37 H 0.3865 0.4501 -0.0463 0.069 Uiso 1 1 calc R
N3 N 0.37974(14) 0.4813(3) 0.03696(11) 0.0591(6) Uani 1 1 d .
C33 C 0.3956(2) 0.5963(5) 0.08146(15) 0.0776(10) Uani 1 1 d .
H33 H 0.3838 0.5654 0.1180 0.093 Uiso 1 1 calc R
C34 C 0.4281(2) 0.7573(4) 0.07809(14) 0.0717(9) Uani 1 1 d .
H34 H 0.4378 0.8336 0.1115 0.086 Uiso 1 1 calc R
H3A H 0.3542(19) 0.270(5) 0.0634(15) 0.089(12) Uiso 1 1 d .
H2A H 0.176(2) -0.131(5) 0.3830(16) 0.089(12) Uiso 1 1 d .
H1A H 0.243(2) -0.411(6) 0.1826(19) 0.120(17) Uiso 1 1 d .
N1 N 0.13691(18) -0.2032(4) 0.45016(12) 0.0764(8) Uani 1 1 d .
N2 N -0.06696(14) -0.4976(3) 0.77834(11) 0.0598(7) Uani 1 1 d .
C20 C 0.0038(2) -0.3956(5) 0.61445(18) 0.0825(10) Uani 1 1 d .
H20 H -0.0369 -0.3923 0.5794 0.099 Uiso 1 1 calc R
C21 C 0.0696(2) -0.3629(5) 0.60870(17) 0.0813(10) Uani 1 1 d .
H21 H 0.1106 -0.3705 0.6435 0.098 Uiso 1 1 calc R
C22 C 0.1852(2) -0.2703(5) 0.49844(15) 0.0755(10) Uani 1 1 d .
H22 H 0.2374 -0.2808 0.4978 0.091 Uiso 1 1 calc R
C23 C 0.1648(2) -0.3242(5) 0.54823(15) 0.0769(10) Uani 1 1 d .
H23 H 0.2021 -0.3699 0.5811 0.092 Uiso 1 1 calc R
C24 C 0.0893(2) -0.3121(4) 0.55076(13) 0.0675(9) Uani 1 1 d .
C25 C 0.0365(2) -0.2441(5) 0.50073(16) 0.0802(10) Uani 1 1 d .
H25 H -0.0161 -0.2341 0.5004 0.096 Uiso 1 1 calc R
C26 C 0.0630(2) -0.1917(6) 0.45165(15) 0.0884(12) Uani 1 1 d .
H26 H 0.0273 -0.1459 0.4178 0.106 Uiso 1 1 calc R
C27 C 0.00697(18) -0.4629(4) 0.78023(14) 0.0655(8) Uani 1 1 d .
H27 H 0.0423 -0.4579 0.8182 0.079 Uiso 1 1 calc R
C28 C 0.03416(18) -0.4341(4) 0.72999(15) 0.0669(9) Uani 1 1 d .
H28 H 0.0868 -0.4101 0.7339 0.080 Uiso 1 1 calc R
C29 C -0.01660(19) -0.4407(4) 0.67337(13) 0.0584(8) Uani 1 1 d .
C30 C -0.09154(18) -0.4833(4) 0.67151(13) 0.0611(8) Uani 1 1 d .
H30 H -0.1276 -0.4941 0.6340 0.073 Uiso 1 1 calc R
C31 C -0.11430(18) -0.5102(4) 0.72341(14) 0.0623(8) Uani 1 1 d .
H31 H -0.1663 -0.5393 0.7204 0.075 Uiso 1 1 calc R

loop_
_atom_site_aniso_label
_atom_site_aniso_U_11
_atom_site_aniso_U_22
_atom_site_aniso_U_33
_atom_site_aniso_U_23
_atom_site_aniso_U_13
_atom_site_aniso_U_12
O1 0.0908(18) 0.0730(17) 0.0662(14) -0.0190(13) 0.0149(13) -0.0321(14)
O2 0.0760(15) 0.0842(17) 0.0480(12) 0.0057(11) 0.0291(11) -0.0200(13)
O3 0.0755(14) 0.0598(13) 0.0539(12) 0.0133(10) 0.0375(11) 0.0059(11)
O4 0.0696(13) 0.0670(13) 0.0554(12) 0.0146(10) 0.0248(10) 0.0155(11)
C1 0.0483(15) 0.0488(16) 0.0343(13) 0.0018(11) 0.0124(11) -0.0124(13)
C2 0.0577(16) 0.0454(15) 0.0325(13) 0.0089(12) 0.0170(12) -0.0071(13)
C3 0.0629(18) 0.0606(19) 0.0407(15) 0.0019(13) 0.0126(14) -0.0028(16)
C4 0.068(2) 0.086(2) 0.0554(18) 0.0112(18) 0.0161(16) 0.013(2)
C5 0.102(3) 0.073(2) 0.064(2) 0.0164(19) 0.035(2) 0.023(2)
C6 0.122(3) 0.0484(18) 0.0527(18) 0.0053(15) 0.042(2) 0.001(2)
C7 0.078(2) 0.0496(18) 0.0425(15) 0.0044(13) 0.0217(15) -0.0147(17)
C8 0.0505(15) 0.0500(16) 0.0330(13) 0.0046(12) 0.0073(11) -0.0013(13)
C9 0.075(2) 0.0602(19) 0.0450(16) 0.0012(14) 0.0094(14) -0.0138(17)
C10 0.101(3) 0.057(2) 0.0556(19) -0.0056(16) -0.0022(19) -0.0054(19)
C11 0.099(3) 0.074(2) 0.0435(17) -0.0102(17) 0.0024(18) 0.027(2)
C12 0.074(2) 0.082(2) 0.0418(16) 0.0027(16) 0.0173(15) 0.0207(19)
C13 0.0516(16) 0.0630(19) 0.0353(14) 0.0054(13) 0.0097(12) 0.0050(15)
C14 0.0433(14) 0.0452(15) 0.0334(13) -0.0018(11) 0.0106(11) -0.0124(12)
C15 0.0469(14) 0.0457(15) 0.0405(14) 0.0058(12) 0.0127(12) -0.0037(12)
C16 0.0508(15) 0.0455(15) 0.0375(13) -0.0023(12) 0.0163(12) -0.0103(13)
C17 0.0564(16) 0.0466(15) 0.0326(13) 0.0028(11) 0.0114(12) -0.0090(13)
C18 0.0474(15) 0.0442(15) 0.0385(14) -0.0011(12) 0.0092(12) -0.0059(13)
C19 0.0487(15) 0.0513(16) 0.0390(14) -0.0007(12) 0.0190(12) -0.0083(13)
C32 0.0667(19) 0.0518(17) 0.0523(17) -0.0033(14) 0.0254(14) -0.0039(15)
C35 0.0508(16) 0.0496(17) 0.0527(16) 0.0055(13) 0.0196(13) -0.0012(13)
C36 0.0688(19) 0.065(2) 0.0444(15) 0.0017(14) 0.0230(14) -0.0130(16)
C37 0.0630(18) 0.0599(19) 0.0513(17) -0.0053(14) 0.0179(14) -0.0133(16)
N3 0.0738(16) 0.0564(15) 0.0524(14) 0.0048(12) 0.0253(12) -0.0112(13)
C33 0.118(3) 0.074(2) 0.0540(18) 0.0053(17) 0.0458(19) -0.023(2)
C34 0.109(3) 0.064(2) 0.0525(18) -0.0073(15) 0.0395(18) -0.020(2)
N1 0.086(2) 0.098(2) 0.0532(16) 0.0087(15) 0.0308(15) -0.0158(17)
N2 0.0620(16) 0.0692(17) 0.0541(15) 0.0042(12) 0.0260(12) 0.0028(13)
C20 0.077(2) 0.070(2) 0.109(3) -0.015(2) 0.038(2) -0.011(2)
C21 0.089(3) 0.069(2) 0.086(2) -0.0023(19) 0.022(2) 0.000(2)
C22 0.081(2) 0.088(3) 0.063(2) -0.0027(19) 0.0267(19) 0.002(2)
C23 0.094(3) 0.083(3) 0.058(2) 0.0092(18) 0.0263(19) 0.014(2)
C24 0.115(3) 0.0502(18) 0.0446(17) 0.0039(14) 0.0347(18) -0.0075(19)
C25 0.073(2) 0.099(3) 0.078(2) -0.001(2) 0.0372(19) -0.014(2)
C26 0.082(3) 0.131(4) 0.0532(19) 0.022(2) 0.0174(18) -0.011(2)
C27 0.0598(19) 0.082(2) 0.0541(18) -0.0046(16) 0.0132(15) 0.0029(18)
C28 0.0545(18) 0.073(2) 0.083(2) -0.0114(18) 0.0353(17) -0.0076(16)
C29 0.079(2) 0.0522(17) 0.0539(18) 0.0038(14) 0.0349(16) -0.0003(16)
C30 0.0656(19) 0.068(2) 0.0515(17) 0.0037(15) 0.0187(15) 0.0037(16)
C31 0.0542(17) 0.072(2) 0.067(2) 0.0019(16) 0.0258(16) 0.0000(16)

loop_
_atom_type_symbol
_atom_type_description
_atom_type_scat_dispersion_real
_atom_type_scat_dispersion_imag
_atom_type_scat_source
C C 0.0033 0.0016 'International Tables Vol C Tables 4.2.6.8 and 6.1.1.4'
H H 0.0000 0.0000 'International Tables Vol C Tables 4.2.6.8 and 6.1.1.4'
N N 0.0061 0.0033 'International Tables Vol C Tables 4.2.6.8 and 6.1.1.4'
O O 0.0106 0.0060 'International Tables Vol C Tables 4.2.6.8 and 6.1.1.4'

loop_
_geom_angle_atom_site_label_1
_geom_angle_atom_site_label_2
_geom_angle_atom_site_label_3
_geom_angle
_geom_angle_site_symmetry_1
C2 C1 C8 114.6(3) .
C2 C1 C14 112.6(2) .
C8 C1 C14 111.6(4) .
C7 C2 C3 117.3(3) .
C7 C2 C1 118.2(3) .
C3 C2 C1 124.4(3) .
C4 C3 C2 122.2(3) .
C5 C4 C3 119.3(4) .
C4 C5 C6 120.1(3) .
C5 C6 C7 120.4(4) .
O1 C7 C2 116.5(3) .
O1 C7 C6 122.9(3) .
C2 C7 C6 120.7(3) .
C9 C8 C13 118.2(3) .
C9 C8 C1 121.9(3) .
C13 C8 C1 119.9(3) .
C8 C9 C10 121.6(3) .
C11 C10 C9 119.4(4) .
C10 C11 C12 120.2(3) .
C11 C12 C13 120.4(3) .
O2 C13 C12 122.4(3) .
O2 C13 C8 117.4(3) .
C12 C13 C8 120.2(4) .
C19 C14 C15 119.3(3) .
C19 C14 C1 118.3(3) .
C15 C14 C1 122.4(3) .
C14 C15 C16 120.3(3) .
O3 C16 C17 122.8(3) .
O3 C16 C15 117.1(3) .
C17 C16 C15 120.2(3) .
C16 C17 C18 119.8(3) .
O4 C18 C19 122.7(3) .
O4 C18 C17 117.5(3) .
C19 C18 C17 119.8(3) .
C18 C19 C14 120.6(3) .
C32 C32 C35 126.2(4) 3_675
C36 C35 C34 116.5(3) .
C36 C35 C32 123.3(3) .
C34 C35 C32 120.2(3) .
C37 C36 C35 119.8(3) .
N3 C37 C36 123.8(3) .
C33 N3 C37 116.1(3) .
N3 C33 C34 124.5(3) .
C33 C34 C35 119.3(3) .
C22 N1 C26 116.8(3) .
C31 N2 C27 115.9(3) .
C21 C20 C29 125.5(4) .
C20 C21 C24 125.4(4) .
N1 C22 C23 124.5(4) .
C22 C23 C24 119.5(3) .
C23 C24 C25 117.9(3) .
C23 C24 C21 117.9(3) .
C25 C24 C21 124.2(4) .
C26 C25 C24 118.5(4) .
N1 C26 C25 122.8(3) .
N2 C27 C28 123.8(3) .
C27 C28 C29 119.4(4) .
C30 C29 C28 116.6(3) .
C30 C29 C20 118.2(3) .
C28 C29 C20 125.1(4) .
C31 C30 C29 120.6(3) .
N2 C31 C30 123.6(4) .

loop_
_geom_bond_atom_site_label_1
_geom_bond_atom_site_label_2
_geom_bond_distance
_geom_bond_site_symmetry_2
O1 C7 1.375(6) .
O2 C13 1.354(6) .
O3 C16 1.366(5) .
O4 C18 1.364(5) .
C1 C2 1.516(5) .
C1 C8 1.521(5) .
C1 C14 1.537(5) .
C2 C7 1.390(6) .
C2 C3 1.390(5) .
C3 C4 1.388(6) .
C4 C5 1.367(6) .
C5 C6 1.378(6) .
C6 C7 1.390(6) .
C8 C9 1.372(6) .
C8 C13 1.396(5) .
C9 C10 1.387(6) .
C10 C11 1.366(6) .
C11 C12 1.374(6) .
C12 C13 1.380(6) .
C14 C19 1.388(5) .
C14 C15 1.388(5) .
C15 C16 1.389(5) .
C16 C17 1.382(5) .
C17 C18 1.393(5) .
C18 C19 1.385(5) .
C32 C32 1.304(6) 3_675
C32 C35 1.460(6) .
C35 C36 1.377(5) .
C35 C34 1.382(6) .
C36 C37 1.370(6) .
C37 N3 1.323(5) .
N3 C33 1.319(5) .
C33 C34 1.367(6) .
N1 C22 1.324(5) .
N1 C26 1.332(6) .
N2 C31 1.333(5) .
N2 C27 1.337(6) .
C20 C21 1.240(6) .
C20 C29 1.518(7) .
C21 C24 1.502(7) .
C22 C23 1.342(6) .
C23 C24 1.365(7) .
C24 C25 1.391(6) .
C25 C26 1.379(6) .
C27 C28 1.370(6) .
C28 C29 1.386(6) .
C29 C30 1.367(6) .
C30 C31 1.360(6) .

loop_
_geom_hbond_atom_site_label_D
_geom_hbond_atom_site_label_H
_geom_hbond_atom_site_label_A
_geom_hbond_distance_DH
_geom_hbond_distance_HA
_geom_hbond_distance_DA
_geom_hbond_angle_DHA
_geom_hbond_site_symmetry_A
O4 H4 N2 0.83 1.92 2.744(8) 174.8 3_556
O2 H2A N1 0.84(4) 1.92(4) 2.751(8) 174(3) .
O1 H1A O4 0.84(4) 2.46(4) 3.085(8) 132(4) 1_545
O3 H3A N3 0.91(4) 1.81(4) 2.704(9) 166(3) .
